data_4075164
loop_
_publ_author_name
'Herrmann, Wolfgang A.'
'Sch\"utz, Jan'
'Frey, Guido D.'
'Herdtweck, Eberhardt'

_publ_section_title
;
 N-Heterocyclic Carbenes:&#x00A0; Synthesis, Structures, and Electronic
 Ligand Properties&#x2020;,&#x2021;
;
_journal_issue 10
_journal_name_full Organometallics
_journal_page_first 2437
_journal_paper_doi 10.1021/om0600801
_journal_volume 25
_journal_year 2006
_chemical_formula_moiety 'C16 H26 Ir N6, I'
_chemical_formula_sum 'C16 H26 I Ir N6'
_chemical_formula_weight 621.55
_chemical_name_systematic ?
_space_group_IT_number 15
_symmetry_cell_setting monoclinic
_symmetry_Int_Tables_number 15
_symmetry_space_group_name_Hall '-C 2yc'
_symmetry_space_group_name_H-M 'C 1 2/c 1'
_atom_sites_solution_hydrogens geom
_atom_sites_solution_primary direct
_atom_sites_solution_secondary difmap
_cell_angle_alpha 90
_cell_angle_beta 92.2956(2)
_cell_angle_gamma 90
_cell_formula_units_Z 16
_cell_length_a 29.0510(2)
_cell_length_b 10.0355(1)
_cell_length_c 28.0782(2)
_cell_measurement_reflns_used 7951
_cell_measurement_temperature 173(1)
_cell_measurement_theta_max 25.37
_cell_measurement_theta_min 1.40
_cell_volume 8179.39(11)
_computing_cell_refinement 'DENZO (Nonius, 2001b)'
_computing_data_collection 'Kappa-CCD Control Software (Nonius, 2001a)'
_computing_data_reduction 'DENZO (Nonius, 2001b)'
_computing_molecular_graphics 'PLATON (Spek, 2001)'
_computing_publication_material 'PLATON (Spek, 2001)'
_computing_structure_refinement 'SHELXL97 (Sheldrick, 1998)'
_computing_structure_solution 'SIR92 (Altomare, 1994)'
_diffrn_ambient_temperature 173(1)
_diffrn_detector ' CCD plate '
_diffrn_detector_area_resol_mean 18
_diffrn_measured_fraction_theta_full 0.998
_diffrn_measured_fraction_theta_max 0.998
_diffrn_measurement_device ' \k-geometry diffractometer '
_diffrn_measurement_device_type ' Nonius \k-CCD diffractometer'
_diffrn_measurement_method ' phi- and omega-rotation '
_diffrn_radiation_monochromator graphite
_diffrn_radiation_source 'NONIUS FR 591 rotating anode'
_diffrn_radiation_type 'Mo K\a'
_diffrn_radiation_wavelength 0.71073
_diffrn_reflns_av_R_equivalents 0.053
_diffrn_reflns_av_sigmaI/netI 0.0151
_diffrn_reflns_limit_h_max 34
_diffrn_reflns_limit_h_min -34
_diffrn_reflns_limit_k_max 12
_diffrn_reflns_limit_k_min -12
_diffrn_reflns_limit_l_max 33
_diffrn_reflns_limit_l_min -33
_diffrn_reflns_number 73769
_diffrn_reflns_theta_full 25.37
_diffrn_reflns_theta_max 25.37
_diffrn_reflns_theta_min 1.40
_diffrn_standards_decay_% 0
_exptl_absorpt_coefficient_mu 8.049
_exptl_absorpt_correction_T_max 0.054
_exptl_absorpt_correction_T_min 0.030
_exptl_absorpt_correction_type multi-scan
_exptl_absorpt_process_details '(applied during the scaling procedure; Nonius, 2001b)'
_exptl_crystal_colour orange
_exptl_crystal_density_diffrn 2.019
_exptl_crystal_density_meas ?
_exptl_crystal_density_method none
_exptl_crystal_description fragment
_exptl_crystal_F_000 4704
_exptl_crystal_size_max 0.51
_exptl_crystal_size_mid 0.38
_exptl_crystal_size_min 0.36
_refine_diff_density_max 0.840
_refine_diff_density_min -1.401
_refine_diff_density_rms 0.121
_refine_ls_extinction_method none
_refine_ls_goodness_of_fit_ref 1.144
_refine_ls_hydrogen_treatment constr
_refine_ls_matrix_type full
_refine_ls_number_parameters 441
_refine_ls_number_reflns 7486
_refine_ls_number_restraints 0
_refine_ls_restrained_S_all 1.144
_refine_ls_R_factor_all 0.0249
_refine_ls_R_factor_gt 0.0235
_refine_ls_shift/su_max 0.001
_refine_ls_shift/su_mean 0.000
_refine_ls_structure_factor_coef Fsqd
_refine_ls_weighting_details 'w=1/[\s^2^(Fo^2^)+(Fo^2^)+(0.0248P)^2^+60.4382P] where P=(Fo^2^+2Fc^2^)/3'
_refine_ls_weighting_scheme sigma
_refine_ls_wR_factor_gt 0.0570
_refine_ls_wR_factor_ref 0.0576
_reflns_number_gt 7167
_reflns_number_total 7486
_reflns_threshold_expression I>2\s(I)
_cod_data_source_file om0600801si20060125_122951.cif
_cod_data_source_block JSCD-4342-173
_cod_depositor_comments
;
The following automatic conversions were performed:

'_symmetry_cell_setting' value 'Monoclinic' changed to 'monoclinic'
according to /home/saulius/struct/CIF-dictionaries/cif_core.dic
dictionary named 'cif_core.dic' version 2.4.1 from 2010-06-29.

Automatic conversion script
Id: cif_fix_values 1715 2011-07-08 13:25:40Z adriana 

The following automatic conversions were performed:

'_exptl_crystal_density_meas' value 'none' was changed to '?' - the
value is perceived as not measured.

Automatic conversion script
Id: cif_fix_values 3008 2015-01-20 13:52:24Z robertas 
;
_cod_original_sg_symbol_H-M 'C 2/c'
_cod_database_code 4075164

loop_
_symmetry_equiv_pos_as_xyz
x,y,z
-x,y,1/2-z
-x,-y,-z
x,-y,1/2+z
1/2+x,1/2+y,z
1/2-x,1/2+y,1/2-z
1/2-x,1/2-y,-z
1/2+x,1/2-y,1/2+z

loop_
_atom_site_aniso_label
_atom_site_aniso_U_11
_atom_site_aniso_U_22
_atom_site_aniso_U_33
_atom_site_aniso_U_23
_atom_site_aniso_U_13
_atom_site_aniso_U_12
Ir1 0.0132(1) 0.0160(1) 0.0111(1) 0.0002(1) 0.0022(1) 0.0007(1)
N11 0.028(2) 0.034(2) 0.047(3) -0.025(2) -0.0032(19) 0.0041(19)
N12 0.045(3) 0.055(3) 0.0149(19) -0.0124(19) -0.0066(17) 0.027(2)
N13 0.063(4) 0.092(5) 0.042(3) -0.046(3) -0.027(3) 0.045(4)
N21 0.0194(17) 0.0177(18) 0.0150(16) -0.0003(14) 0.0020(13) 0.0014(14)
N22 0.0136(16) 0.0213(18) 0.0117(16) -0.0020(14) 0.0025(13) -0.0008(14)
N23 0.0144(17) 0.031(2) 0.0199(18) -0.0035(16) 0.0017(14) 0.0042(15)
C1 0.016(2) 0.026(2) 0.0127(19) -0.0020(17) -0.0009(15) -0.0018(17)
C2 0.018(2) 0.028(2) 0.019(2) -0.0041(18) -0.0044(16) -0.0040(18)
C3 0.035(3) 0.037(3) 0.030(3) 0.006(2) -0.003(2) -0.020(2)
C4 0.024(2) 0.064(4) 0.027(3) 0.000(2) 0.007(2) -0.014(2)
C5 0.014(2) 0.055(3) 0.020(2) -0.002(2) 0.0074(17) 0.001(2)
C6 0.017(2) 0.034(3) 0.023(2) -0.0050(19) 0.0009(18) 0.0083(19)
C7 0.028(2) 0.038(3) 0.030(3) 0.001(2) -0.002(2) 0.017(2)
C8 0.022(2) 0.042(3) 0.018(2) 0.006(2) -0.0028(18) 0.009(2)
C11 0.017(2) 0.032(3) 0.027(2) -0.006(2) -0.0016(18) 0.0093(19)
C12 0.044(4) 0.072(5) 0.071(5) -0.053(4) -0.023(3) 0.020(4)
C13 0.048(3) 0.025(3) 0.073(4) -0.014(3) 0.020(3) -0.008(2)
C14 0.098(5) 0.071(5) 0.021(3) 0.016(3) 0.011(3) 0.045(4)
C21 0.017(2) 0.017(2) 0.0117(18) -0.0014(15) -0.0037(15) -0.0003(16)
C22 0.019(2) 0.025(2) 0.023(2) -0.0046(18) 0.0006(17) 0.0084(18)
C23 0.028(2) 0.020(2) 0.038(3) 0.010(2) 0.004(2) -0.0010(19)
C24 0.028(2) 0.022(2) 0.020(2) 0.0049(18) 0.0035(18) -0.0034(18)
Ir2 0.0152(1) 0.0168(1) 0.0119(1) -0.0003(1) 0.0018(1) 0.0014(1)
N31 0.038(2) 0.023(2) 0.028(2) -0.0011(17) 0.0103(17) 0.0068(18)
N32 0.0198(18) 0.027(2) 0.0180(18) 0.0038(15) 0.0050(14) 0.0091(16)
N33 0.033(2) 0.037(2) 0.026(2) 0.0068(18) 0.0109(17) 0.021(2)
N41 0.0225(18) 0.0183(18) 0.0145(16) 0.0000(14) -0.0005(14) 0.0024(15)
N42 0.030(2) 0.025(2) 0.0131(17) -0.0023(15) -0.0008(15) -0.0030(16)
N43 0.038(2) 0.036(2) 0.0142(19) -0.0011(16) -0.0018(17) 0.0035(19)
C31 0.029(2) 0.019(2) 0.016(2) 0.0024(17) 0.0027(17) 0.0068(18)
C32 0.045(3) 0.028(3) 0.030(3) 0.001(2) 0.013(2) 0.019(2)
C33 0.054(3) 0.019(2) 0.041(3) -0.006(2) 0.007(3) -0.002(2)
C34 0.018(2) 0.032(3) 0.029(2) 0.005(2) -0.0019(18) 0.0022(19)
C41 0.018(2) 0.020(2) 0.0130(19) -0.0041(16) 0.0041(15) 0.0014(17)
C42 0.033(2) 0.028(3) 0.015(2) 0.0029(18) 0.0027(18) 0.005(2)
C43 0.030(2) 0.020(2) 0.026(2) 0.0015(18) -0.0030(19) -0.0028(19)
C44 0.046(3) 0.039(3) 0.036(3) -0.007(2) -0.006(2) -0.017(3)
C51 0.016(2) 0.033(3) 0.029(2) -0.004(2) 0.0022(18) 0.0071(19)
C52 0.020(2) 0.028(2) 0.022(2) -0.0045(19) 0.0023(17) 0.0085(19)
C53 0.049(3) 0.046(3) 0.036(3) -0.023(3) -0.016(2) 0.023(3)
C54 0.085(5) 0.052(4) 0.024(3) -0.016(3) -0.022(3) 0.030(3)
C55 0.027(2) 0.034(3) 0.0098(19) 0.0039(17) 0.0006(17) 0.0069(19)
C56 0.027(2) 0.038(3) 0.017(2) 0.013(2) 0.0037(18) 0.002(2)
C57 0.029(3) 0.110(6) 0.066(4) 0.058(4) 0.003(3) -0.012(3)
C58 0.024(3) 0.060(4) 0.091(5) 0.028(4) 0.031(3) 0.004(3)
I1 0.0245(2) 0.0435(2) 0.0298(2) -0.0142(1) -0.0001(1) 0.0037(1)
I2 0.0289(2) 0.0249(2) 0.0337(2) -0.0060(1) -0.0079(1) -0.0036(1)

loop_
_atom_site_label
_atom_site_type_symbol
_atom_site_thermal_displace_type
_atom_site_fract_x
_atom_site_fract_y
_atom_site_fract_z
_atom_site_occupancy
_atom_site_U_iso_or_equiv
_atom_site_calc_flag
_atom_site_refinement_flags
Ir1 Ir Uani 0.09935(1) 0.31108(1) 0.42036(1) 1.000 0.0134(1) . .
N11 N Uani 0.06023(14) 0.0877(4) 0.35654(16) 1.000 0.0365(14) . .
N12 N Uani 0.07186(16) 0.2595(5) 0.31582(14) 1.000 0.0385(15) . .
N13 N Uani 0.0545(2) 0.1671(7) 0.2838(2) 1.000 0.066(2) . .
N21 N Uani 0.01918(12) 0.5108(3) 0.42005(12) 1.000 0.0173(10) . .
N22 N Uani 0.00153(11) 0.3355(3) 0.45680(11) 1.000 0.0155(10) . .
N23 N Uani -0.03633(12) 0.4181(4) 0.45947(12) 1.000 0.0217(11) . .
C1 C Uani 0.12695(14) 0.3533(4) 0.49334(14) 1.000 0.0183(11) . .
C2 C Uani 0.13056(15) 0.4670(5) 0.46581(15) 1.000 0.0218(12) . .
C3 C Uani 0.17343(17) 0.5150(5) 0.44232(18) 1.000 0.0341(17) . .
C4 C Uani 0.20091(17) 0.4026(6) 0.42041(18) 1.000 0.0382(18) . .
C5 C Uani 0.17096(15) 0.2929(5) 0.39926(17) 1.000 0.0295(14) . .
C6 C Uani 0.15881(15) 0.1779(5) 0.42285(16) 1.000 0.0247(14) . .
C7 C Uani 0.17092(17) 0.1442(5) 0.47399(17) 1.000 0.0321(16) . .
C8 C Uani 0.16629(16) 0.2623(5) 0.50802(16) 1.000 0.0274(14) . .
C11 C Uani 0.07509(15) 0.2143(5) 0.36068(17) 1.000 0.0254(14) . .
C12 C Uani 0.0485(2) 0.0632(8) 0.3096(3) 1.000 0.063(3) . .
C13 C Uani 0.0596(2) -0.0107(5) 0.3946(2) 1.000 0.0482(19) . .
C14 C Uani 0.0838(3) 0.3917(7) 0.2989(2) 1.000 0.063(3) . .
C21 C Uani 0.03611(14) 0.3887(4) 0.43273(13) 1.000 0.0154(11) . .
C22 C Uani -0.02401(14) 0.5229(5) 0.43669(15) 1.000 0.0223(12) . .
C23 C Uani 0.04248(16) 0.6117(5) 0.39220(18) 1.000 0.0286(14) . .
C24 C Uani -0.00046(16) 0.2031(4) 0.47780(16) 1.000 0.0233(12) . .
Ir2 Ir Uani 0.17243(1) 0.30288(1) 0.14395(1) 1.000 0.0146(1) . .
N31 N Uani 0.12149(14) 0.5552(4) 0.17337(14) 1.000 0.0294(12) . .
N32 N Uani 0.07497(12) 0.3934(4) 0.16587(12) 1.000 0.0215(11) . .
N33 N Uani 0.04845(14) 0.5009(4) 0.17853(14) 1.000 0.0317(12) . .
N41 N Uani 0.16256(12) 0.1182(3) 0.23020(12) 1.000 0.0185(10) . .
N42 N Uani 0.20681(13) 0.2797(4) 0.24827(12) 1.000 0.0227(11) . .
N43 N Uani 0.20553(15) 0.2032(4) 0.28904(13) 1.000 0.0295(11) . .
C31 C Uani 0.11964(15) 0.4226(4) 0.16237(15) 1.000 0.0213(12) . .
C32 C Uani 0.07778(19) 0.5968(5) 0.18287(18) 1.000 0.0340(17) . .
C33 C Uani 0.1621(2) 0.6406(5) 0.1747(2) 1.000 0.0379(16) . .
C34 C Uani 0.05277(15) 0.2652(5) 0.15746(17) 1.000 0.0264(14) . .
C41 C Uani 0.18067(14) 0.2311(4) 0.21158(14) 1.000 0.0169(11) . .
C42 C Uani 0.17824(16) 0.1068(5) 0.27648(15) 1.000 0.0253(14) . .
C43 C Uani 0.13185(16) 0.0239(4) 0.20501(16) 1.000 0.0254(12) . .
C44 C Uani 0.2346(2) 0.4000(6) 0.2487(2) 1.000 0.0405(17) . .
C51 C Uani 0.24224(15) 0.2408(5) 0.12666(17) 1.000 0.0260(14) . .
C52 C Uani 0.21195(15) 0.1361(5) 0.11674(16) 1.000 0.0233(12) . .
C53 C Uani 0.1934(2) 0.0947(6) 0.06802(19) 1.000 0.0441(17) . .
C54 C Uani 0.1648(3) 0.1914(6) 0.0419(2) 1.000 0.054(2) . .
C55 C Uani 0.15128(16) 0.3165(5) 0.06810(15) 1.000 0.0236(14) . .
C56 C Uani 0.18064(16) 0.4214(5) 0.07943(15) 1.000 0.0273(14) . .
C57 C Uani 0.2311(2) 0.4287(9) 0.0686(3) 1.000 0.068(3) . .
C58 C Uani 0.26143(19) 0.3313(7) 0.0896(3) 1.000 0.058(2) . .
I1 I Uani 0.36416(1) 0.24911(4) 0.19113(1) 1.000 0.0326(1) . .
I2 I Uani 0.07145(1) 0.88278(3) 0.09529(1) 1.000 0.0294(1) . .
H11 H Uiso 0.09720 0.33070 0.50380 1.000 0.0220 calc R
H21 H Uiso 0.10360 0.51970 0.46130 1.000 0.0260 calc R
H31 H Uiso 0.19340 0.56190 0.46630 1.000 0.0410 calc R
H32 H Uiso 0.16450 0.57990 0.41710 1.000 0.0410 calc R
H41 H Uiso 0.21990 0.44000 0.39520 1.000 0.0460 calc R
H42 H Uiso 0.22210 0.36410 0.44530 1.000 0.0460 calc R
H51 H Uiso 0.15960 0.30360 0.36730 1.000 0.0350 calc R
H61 H Uiso 0.14110 0.11410 0.40500 1.000 0.0300 calc R
H71 H Uiso 0.20300 0.11120 0.47640 1.000 0.0390 calc R
H72 H Uiso 0.15060 0.07130 0.48420 1.000 0.0390 calc R
H81 H Uiso 0.16150 0.22820 0.54050 1.000 0.0330 calc R
H82 H Uiso 0.19530 0.31390 0.50900 1.000 0.0330 calc R
H121 H Uiso 0.03740 -0.01980 0.29770 1.000 0.0760 calc R
H131 H Uiso 0.07770 -0.08870 0.38570 1.000 0.0720 calc R
H132 H Uiso 0.02770 -0.03790 0.39950 1.000 0.0720 calc R
H133 H Uiso 0.07290 0.02810 0.42400 1.000 0.0720 calc R
H141 H Uiso 0.10180 0.38350 0.27020 1.000 0.0940 calc R
H142 H Uiso 0.10210 0.43850 0.32380 1.000 0.0940 calc R
H143 H Uiso 0.05560 0.44210 0.29130 1.000 0.0940 calc R
H221 H Uiso -0.04290 0.59950 0.43200 1.000 0.0270 calc R
H231 H Uiso 0.02890 0.69930 0.39800 1.000 0.0430 calc R
H232 H Uiso 0.03890 0.59000 0.35820 1.000 0.0430 calc R
H233 H Uiso 0.07530 0.61330 0.40170 1.000 0.0430 calc R
H241 H Uiso -0.01470 0.20860 0.50880 1.000 0.0350 calc R
H242 H Uiso 0.03080 0.16730 0.48210 1.000 0.0350 calc R
H243 H Uiso -0.01880 0.14430 0.45660 1.000 0.0350 calc R
H321 H Uiso 0.07010 0.68540 0.19160 1.000 0.0410 calc R
H331 H Uiso 0.15640 0.71780 0.15390 1.000 0.0570 calc R
H332 H Uiso 0.18850 0.59030 0.16360 1.000 0.0570 calc R
H333 H Uiso 0.16860 0.67100 0.20740 1.000 0.0570 calc R
H341 H Uiso 0.02490 0.27760 0.13710 1.000 0.0400 calc R
H342 H Uiso 0.04440 0.22640 0.18800 1.000 0.0400 calc R
H343 H Uiso 0.07400 0.20530 0.14170 1.000 0.0400 calc R
H421 H Uiso 0.17000 0.03630 0.29700 1.000 0.0310 calc R
H431 H Uiso 0.13960 -0.06710 0.21510 1.000 0.0380 calc R
H432 H Uiso 0.13550 0.03240 0.17060 1.000 0.0380 calc R
H433 H Uiso 0.09990 0.04340 0.21240 1.000 0.0380 calc R
H441 H Uiso 0.26630 0.37840 0.25910 1.000 0.0610 calc R
H442 H Uiso 0.22180 0.46490 0.27070 1.000 0.0610 calc R
H443 H Uiso 0.23440 0.43810 0.21650 1.000 0.0610 calc R
H511 H Uiso 0.25140 0.25620 0.15900 1.000 0.0320 calc R
H521 H Uiso 0.20200 0.08590 0.14310 1.000 0.0280 calc R
H531 H Uiso 0.21990 0.07230 0.04840 1.000 0.0530 calc R
H532 H Uiso 0.17520 0.01220 0.07160 1.000 0.0530 calc R
H541 H Uiso 0.13620 0.14580 0.03060 1.000 0.0650 calc R
H542 H Uiso 0.18120 0.21870 0.01330 1.000 0.0650 calc R
H551 H Uiso 0.12030 0.32350 0.07750 1.000 0.0290 calc R
H561 H Uiso 0.16790 0.49540 0.09540 1.000 0.0320 calc R
H571 H Uiso 0.23350 0.42330 0.03360 1.000 0.0820 calc R
H572 H Uiso 0.24250 0.51770 0.07860 1.000 0.0820 calc R
H581 H Uiso 0.28830 0.37860 0.10430 1.000 0.0690 calc R
H582 H Uiso 0.27290 0.27500 0.06370 1.000 0.0690 calc R

loop_
_atom_type_symbol
_atom_type_description
_atom_type_scat_dispersion_real
_atom_type_scat_dispersion_imag
_atom_type_scat_source
N N 0.0061 0.0033 'International Tables Vol C Tables 4.2.6.8 and 6.1.1.4'
Ir Ir -1.4442 7.9887 'International Tables Vol C Tables 4.2.6.8 and 6.1.1.4'
I I -0.4742 1.8119 'International Tables Vol C Tables 4.2.6.8 and 6.1.1.4'
H H 0.0000 0.0000 'International Tables Vol C Tables 4.2.6.8 and 6.1.1.4'
C C 0.0033 0.0016 'International Tables Vol C Tables 4.2.6.8 and 6.1.1.4'

loop_
_geom_angle_atom_site_label_1
_geom_angle_atom_site_label_2
_geom_angle_atom_site_label_3
_geom_angle
_geom_angle_publ_flag
C1 Ir1 C2 36.65(16) yes
C1 Ir1 C5 87.34(16) yes
C1 Ir1 C6 80.24(16) yes
C1 Ir1 C11 162.53(17) yes
C1 Ir1 C21 93.71(15) yes
C2 Ir1 C5 80.91(17) yes
C2 Ir1 C6 96.32(17) yes
C2 Ir1 C11 160.07(18) yes
C2 Ir1 C21 89.00(16) yes
C5 Ir1 C6 36.86(18) yes
C5 Ir1 C11 92.22(18) yes
C5 Ir1 C21 161.63(17) yes
C6 Ir1 C11 88.95(18) yes
C6 Ir1 C21 161.10(16) yes
C11 Ir1 C21 92.17(16) yes
C51 Ir2 C56 80.72(18) yes
C52 Ir2 C55 80.74(17) yes
C52 Ir2 C56 92.90(17) yes
C55 Ir2 C56 36.79(18) yes
C31 Ir2 C41 91.92(16) yes
C31 Ir2 C51 159.73(17) yes
C31 Ir2 C52 162.70(17) yes
C31 Ir2 C55 91.45(17) yes
C31 Ir2 C56 89.87(17) yes
C41 Ir2 C51 91.76(17) yes
C41 Ir2 C52 90.65(16) yes
C41 Ir2 C55 160.72(17) yes
C41 Ir2 C56 162.14(17) yes
C51 Ir2 C52 37.05(18) yes
C51 Ir2 C55 91.62(17) yes
C11 N11 C12 108.6(5) yes
C11 N11 C13 126.2(4) yes
C12 N11 C13 125.1(5) yes
N13 N12 C11 113.4(5) yes
N13 N12 C14 119.2(4) yes
C11 N12 C14 127.4(5) yes
N12 N13 C12 103.5(6) yes
C22 N21 C23 125.1(4) yes
C21 N21 C22 108.6(3) yes
C21 N21 C23 126.4(4) yes
N23 N22 C21 113.7(3) yes
N23 N22 C24 118.8(3) yes
C21 N22 C24 127.5(3) yes
N22 N23 C22 103.0(3) yes
C31 N31 C32 108.2(4) yes
C32 N31 C33 124.8(4) yes
C31 N31 C33 127.1(4) yes
N33 N32 C34 119.0(3) yes
N33 N32 C31 113.6(4) yes
C31 N32 C34 127.4(4) yes
N32 N33 C32 103.6(4) yes
C41 N41 C42 108.4(3) yes
C42 N41 C43 125.5(4) yes
C41 N41 C43 126.1(3) yes
C41 N42 C44 127.1(4) yes
N43 N42 C44 119.3(4) yes
N43 N42 C41 113.6(4) yes
N42 N43 C42 103.1(4) yes
C2 C1 C8 125.3(4) no
Ir1 C1 C2 70.9(2) yes
Ir1 C1 C8 112.3(3) yes
Ir1 C2 C3 107.6(3) yes
Ir1 C2 C1 72.4(3) yes
C1 C2 C3 126.1(4) no
C2 C3 C4 113.2(4) no
C3 C4 C5 113.3(4) no
C4 C5 C6 125.0(4) no
Ir1 C5 C4 111.8(3) yes
Ir1 C5 C6 71.2(3) yes
Ir1 C6 C5 72.0(3) yes
C5 C6 C7 126.2(4) no
Ir1 C6 C7 108.8(3) yes
C6 C7 C8 113.5(4) no
C1 C8 C7 112.5(4) no
N11 C11 N12 103.2(4) yes
Ir1 C11 N12 128.4(4) yes
Ir1 C11 N11 128.3(4) yes
N11 C12 N13 111.3(6) yes
Ir1 C21 N21 128.2(3) yes
Ir1 C21 N22 129.1(3) yes
N21 C21 N22 102.7(3) yes
N21 C22 N23 112.1(4) yes
C2 C1 H11 117.32 no
C8 C1 H11 117.35 no
Ir1 C1 H11 86.57 no
Ir1 C2 H21 90.01 no
C1 C2 H21 116.94 no
C3 C2 H21 117.01 no
C2 C3 H31 108.99 no
C4 C3 H32 108.94 no
H31 C3 H32 107.68 no
C2 C3 H32 108.98 no
C4 C3 H31 108.90 no
C3 C4 H41 108.91 no
C3 C4 H42 108.92 no
C5 C4 H41 108.93 no
C5 C4 H42 108.96 no
H41 C4 H42 107.71 no
C4 C5 H51 117.52 no
C6 C5 H51 117.45 no
Ir1 C5 H51 87.04 no
Ir1 C6 H61 89.12 no
C5 C6 H61 116.88 no
C7 C6 H61 116.92 no
H71 C7 H72 107.70 no
C8 C7 H72 108.84 no
C8 C7 H71 108.82 no
C6 C7 H71 108.94 no
C6 C7 H72 108.88 no
C1 C8 H82 109.05 no
C1 C8 H81 109.18 no
C7 C8 H82 109.06 no
H81 C8 H82 107.87 no
C7 C8 H81 109.06 no
N13 C12 H121 124.42 no
N11 C12 H121 124.33 no
N11 C13 H132 109.36 no
N11 C13 H131 109.37 no
H131 C13 H132 109.43 no
H131 C13 H133 109.57 no
N11 C13 H133 109.47 no
H132 C13 H133 109.62 no
N12 C14 H143 109.49 no
H141 C14 H142 109.51 no
N12 C14 H141 109.47 no
N12 C14 H142 109.46 no
H142 C14 H143 109.44 no
H141 C14 H143 109.45 no
N21 C22 H221 124.01 no
N23 C22 H221 123.94 no
N21 C23 H232 109.49 no
N21 C23 H233 109.39 no
N21 C23 H231 109.53 no
H231 C23 H233 109.51 no
H232 C23 H233 109.44 no
H231 C23 H232 109.47 no
H241 C24 H243 109.55 no
H242 C24 H243 109.43 no
N22 C24 H241 109.47 no
N22 C24 H242 109.45 no
N22 C24 H243 109.44 no
H241 C24 H242 109.47 no
Ir2 C31 N31 127.6(3) yes
Ir2 C31 N32 129.3(3) yes
N31 C31 N32 103.1(4) yes
N31 C32 N33 111.6(4) yes
Ir2 C41 N41 128.3(3) yes
Ir2 C41 N42 128.8(3) yes
N41 C41 N42 102.8(3) yes
N41 C42 N43 112.0(4) yes
Ir2 C51 C52 71.1(3) yes
Ir2 C51 C58 110.7(3) yes
C52 C51 C58 124.5(5) no
Ir2 C52 C51 71.9(3) yes
Ir2 C52 C53 110.8(3) yes
C51 C52 C53 126.1(4) no
C52 C53 C54 116.7(5) no
C53 C54 C55 117.5(5) no
Ir2 C55 C54 110.6(3) yes
Ir2 C55 C56 71.3(3) yes
C54 C55 C56 124.9(5) no
Ir2 C56 C55 72.0(3) yes
Ir2 C56 C57 109.4(4) yes
C55 C56 C57 125.8(5) no
C56 C57 C58 118.1(6) no
C51 C58 C57 117.3(5) no
N31 C32 H321 124.24 no
N33 C32 H321 124.18 no
N31 C33 H331 109.40 no
N31 C33 H332 109.40 no
N31 C33 H333 109.44 no
H331 C33 H332 109.48 no
H331 C33 H333 109.52 no
H332 C33 H333 109.58 no
N32 C34 H341 109.45 no
N32 C34 H342 109.45 no
N32 C34 H343 109.46 no
H341 C34 H342 109.41 no
H341 C34 H343 109.56 no
H342 C34 H343 109.50 no
N41 C42 H421 123.91 no
N43 C42 H421 124.05 no
N41 C43 H431 109.54 no
N41 C43 H432 109.41 no
N41 C43 H433 109.46 no
H431 C43 H432 109.49 no
H431 C43 H433 109.51 no
H432 C43 H433 109.42 no
N42 C44 H441 109.53 no
N42 C44 H442 109.42 no
N42 C44 H443 109.48 no
H441 C44 H442 109.56 no
H441 C44 H443 109.38 no
H442 C44 H443 109.45 no
Ir2 C51 H511 88.18 no
C52 C51 H511 117.74 no
C58 C51 H511 117.78 no
Ir2 C52 H521 87.32 no
C51 C52 H521 117.02 no
C53 C52 H521 116.86 no
C52 C53 H531 108.03 no
C52 C53 H532 108.13 no
C54 C53 H531 108.16 no
C54 C53 H532 108.20 no
H531 C53 H532 107.28 no
C53 C54 H541 107.94 no
C53 C54 H542 108.05 no
C55 C54 H541 107.95 no
C55 C54 H542 107.91 no
H541 C54 H542 107.06 no
Ir2 C55 H551 88.08 no
C54 C55 H551 117.57 no
C56 C55 H551 117.49 no
Ir2 C56 H561 88.66 no
C55 C56 H561 117.06 no
C57 C56 H561 117.16 no
C56 C57 H571 107.75 no
C56 C57 H572 107.65 no
C58 C57 H571 107.81 no
C58 C57 H572 107.87 no
H571 C57 H572 107.17 no
C51 C58 H581 108.00 no
C51 C58 H582 107.98 no
C57 C58 H581 107.90 no
C57 C58 H582 107.94 no
H581 C58 H582 107.30 no

loop_
_geom_bond_atom_site_label_1
_geom_bond_atom_site_label_2
_geom_bond_distance
_geom_bond_publ_flag
Ir1 C1 2.211(4) yes
Ir1 C2 2.192(5) yes
Ir1 C5 2.193(4) yes
Ir1 C6 2.183(5) yes
Ir1 C11 2.038(5) yes
Ir1 C21 2.038(4) yes
Ir2 C56 2.188(4) yes
Ir2 C51 2.195(4) yes
Ir2 C31 2.031(4) yes
Ir2 C41 2.036(4) yes
Ir2 C52 2.185(5) yes
Ir2 C55 2.197(4) yes
N11 C12 1.370(9) yes
N11 C11 1.345(6) yes
N11 C13 1.456(7) yes
N12 N13 1.373(8) yes
N12 C11 1.339(6) yes
N12 C14 1.456(9) yes
N13 C12 1.286(10) yes
N21 C23 1.462(6) yes
N21 C22 1.362(5) yes
N21 C21 1.362(5) yes
N22 C24 1.456(5) yes
N22 N23 1.382(5) yes
N22 C21 1.344(5) yes
N23 C22 1.289(6) yes
N31 C31 1.367(6) yes
N31 C32 1.373(7) yes
N31 C33 1.458(7) yes
N32 N33 1.381(6) yes
N32 C34 1.454(6) yes
N32 C31 1.338(6) yes
N33 C32 1.288(7) yes
N41 C42 1.365(5) yes
N41 C41 1.362(5) yes
N41 C43 1.463(5) yes
N42 N43 1.380(5) yes
N42 C41 1.347(5) yes
N42 C44 1.452(7) yes
N43 C42 1.291(6) yes
C1 C8 1.507(6) no
C1 C2 1.385(6) no
C2 C3 1.511(7) no
C3 C4 1.526(7) no
C4 C5 1.510(7) no
C5 C6 1.384(7) no
C6 C7 1.503(7) no
C7 C8 1.532(7) no
C1 H11 0.9513 no
C2 H21 0.9493 no
C3 H31 0.9900 no
C3 H32 0.9891 no
C4 H41 0.9887 no
C4 H42 0.9911 no
C5 H51 0.9497 no
C6 H61 0.9514 no
C7 H71 0.9888 no
C7 H72 0.9897 no
C8 H81 0.9891 no
C8 H82 0.9886 no
C12 H121 0.9491 no
C13 H133 0.9782 no
C13 H132 0.9811 no
C13 H131 0.9809 no
C14 H142 0.9809 no
C14 H143 0.9790 no
C14 H141 0.9815 no
C22 H221 0.9506 no
C23 H231 0.9799 no
C23 H232 0.9806 no
C23 H233 0.9799 no
C24 H242 0.9796 no
C24 H243 0.9803 no
C24 H241 0.9801 no
C51 C52 1.392(7) no
C51 C58 1.505(9) no
C52 C53 1.508(7) no
C53 C54 1.456(9) no
C54 C55 1.515(8) no
C55 C56 1.384(7) no
C56 C57 1.511(8) no
C57 C58 1.428(10) no
C32 H321 0.9512 no
C33 H331 0.9803 no
C33 H332 0.9794 no
C33 H333 0.9787 no
C34 H341 0.9802 no
C34 H342 0.9812 no
C34 H343 0.9795 no
C42 H421 0.9491 no
C43 H431 0.9797 no
C43 H432 0.9799 no
C43 H433 0.9789 no
C44 H441 0.9792 no
C44 H442 0.9810 no
C44 H443 0.9814 no
C51 H511 0.9486 no
C52 H521 0.9499 no
C53 H531 0.9903 no
C53 H532 0.9896 no
C54 H541 0.9896 no
C54 H542 0.9887 no
C55 H551 0.9506 no
C56 H561 0.9502 no
C57 H571 0.9895 no
C57 H572 0.9893 no
C58 H581 0.9895 no
C58 H582 0.9892 no
